data_1506689
loop_
_publ_author_name
'Agou, Tomohiro'
'Kobayashi, Junji'
'Kawashima, Takayuki'

_publ_section_title
;
 Dibenzophosphaborin: a hetero-pi-conjugated molecule with fluorescent
 properties based on intramolecular charge transfer between phosphorus and
 boron atoms.
;
_journal_issue 20
_journal_name_full 'Organic letters'
_journal_page_first 4373
_journal_page_last 4376
_journal_paper_doi 10.1021/ol051537q
_journal_volume 7
_journal_year 2005
_chemical_formula_sum 'C30 H30 B P'
_chemical_formula_weight 432.32
_chemical_name_systematic
; 
 ? 
;
_space_group_IT_number 14
_symmetry_space_group_name_Hall '-P 2ybc'
_symmetry_space_group_name_H-M 'P 1 21/c 1'
_atom_sites_solution_hydrogens geom
_atom_sites_solution_primary direct
_atom_sites_solution_secondary difmap
_audit_creation_method SHELXL-97
_cell_angle_alpha 90.0000(17)
_cell_angle_beta 95.9348(18)
_cell_angle_gamma 90.0000(17)
_cell_formula_units_Z 4
_cell_length_a 8.583(4)
_cell_length_b 18.449(8)
_cell_length_c 15.254(7)
_cell_measurement_temperature 120(2)
_cell_volume 2402.5(19)
_computing_structure_refinement 'SHELXL-97 (Sheldrick, 1997)'
_computing_structure_solution 'SHELXS-97 (Sheldrick, 1990)'
_diffrn_ambient_temperature 120(2)
_diffrn_measured_fraction_theta_full 0.919
_diffrn_measured_fraction_theta_max 0.919
_diffrn_radiation_monochromator graphite
_diffrn_radiation_source 'fine-focus sealed tube'
_diffrn_radiation_type MoK\a
_diffrn_radiation_wavelength 0.71070
_diffrn_reflns_av_R_equivalents 0.0289
_diffrn_reflns_av_sigmaI/netI 0.0376
_diffrn_reflns_limit_h_max 10
_diffrn_reflns_limit_h_min -8
_diffrn_reflns_limit_k_max 20
_diffrn_reflns_limit_k_min -21
_diffrn_reflns_limit_l_max 18
_diffrn_reflns_limit_l_min -18
_diffrn_reflns_number 13579
_diffrn_reflns_theta_full 25.00
_diffrn_reflns_theta_max 25.00
_diffrn_reflns_theta_min 3.25
_exptl_absorpt_coefficient_mu 0.130
_exptl_absorpt_correction_T_max 0.9621
_exptl_absorpt_correction_T_min 0.9261
_exptl_crystal_density_diffrn 1.195
_exptl_crystal_density_method 'not measured'
_exptl_crystal_F_000 920
_exptl_crystal_size_max 0.60
_exptl_crystal_size_mid 0.30
_exptl_crystal_size_min 0.30
_refine_diff_density_max 0.286
_refine_diff_density_min -0.296
_refine_diff_density_rms 0.046
_refine_ls_extinction_method none
_refine_ls_goodness_of_fit_ref 1.051
_refine_ls_hydrogen_treatment mixed
_refine_ls_matrix_type full
_refine_ls_number_parameters 282
_refine_ls_number_reflns 3886
_refine_ls_number_restraints 0
_refine_ls_restrained_S_all 1.051
_refine_ls_R_factor_all 0.0632
_refine_ls_R_factor_gt 0.0565
_refine_ls_shift/su_max 0.000
_refine_ls_shift/su_mean 0.000
_refine_ls_structure_factor_coef Fsqd
_refine_ls_weighting_details 'calc w=1/[\s^2^(Fo^2^)+(0.0587P)^2^+1.8655P] where P=(Fo^2^+2Fc^2^)/3'
_refine_ls_weighting_scheme calc
_refine_ls_wR_factor_gt 0.1389
_refine_ls_wR_factor_ref 0.1447
_reflns_number_gt 3456
_reflns_number_total 3886
_reflns_threshold_expression >2sigma(I)
_cod_data_source_file ol051537qsi20050705_122304.cif
_cod_data_source_block pb
_cod_original_cell_volume 2402.6(18)
_cod_database_code 1506689

loop_
_symmetry_equiv_pos_as_xyz
'x, y, z'
'-x, y+1/2, -z+1/2'
'-x, -y, -z'
'x, -y-1/2, z-1/2'

loop_
_atom_site_label
_atom_site_type_symbol
_atom_site_fract_x
_atom_site_fract_y
_atom_site_fract_z
_atom_site_U_iso_or_equiv
_atom_site_adp_type
_atom_site_occupancy
_atom_site_symmetry_multiplicity
_atom_site_calc_flag
_atom_site_refinement_flags
_atom_site_disorder_assembly
_atom_site_disorder_group
P1 P 0.87819(12) 0.23778(6) 0.84832(7) 0.0252(4) Uani 0.520(2) 1 d P A 1
C1 C 1.0729(5) 0.2679(4) 0.8965(3) 0.0212(10) Uiso 0.520(2) 1 d P A 1
C2 C 1.1011(5) 0.3430(3) 0.8944(3) 0.0237(12) Uiso 0.520(2) 1 d P A 1
C3 C 1.2469(8) 0.3679(4) 0.9283(4) 0.0269(19) Uiso 0.520(2) 1 d P A 1
H1 H 1.2665 0.4185 0.9259 0.032 Uiso 0.520(2) 1 calc PR A 1
C4 C 1.3555(9) 0.3277(4) 0.9623(5) 0.029(3) Uiso 0.520(2) 1 d P A 1
C5 C 1.3405(13) 0.2524(6) 0.9662(7) 0.040(4) Uiso 0.520(2) 1 d P A 1
H2 H 1.4241 0.2228 0.9913 0.048 Uiso 0.520(2) 1 calc PR A 1
C6 C 1.1907(7) 0.2209(3) 0.9300(4) 0.0282(15) Uiso 0.520(2) 1 d P A 1
C7 C 0.9788(6) 0.3964(3) 0.8568(3) 0.0357(11) Uiso 0.520(2) 1 d P A 1
H3 H 0.9549 0.3875 0.7935 0.054 Uiso 0.520(2) 1 calc PR A 1
H4 H 1.0188 0.4459 0.8661 0.054 Uiso 0.520(2) 1 calc PR A 1
H5 H 0.8835 0.3905 0.8862 0.054 Uiso 0.520(2) 1 calc PR A 1
C8 C 1.5256(7) 0.3505(4) 0.9983(4) 0.0326(18) Uiso 0.520(2) 1 d P A 1
H6 H 1.5391 0.4026 0.9890 0.049 Uiso 0.520(2) 1 calc PR A 1
H7 H 1.6012 0.3236 0.9670 0.049 Uiso 0.520(2) 1 calc PR A 1
H8 H 1.5431 0.3398 1.0615 0.049 Uiso 0.520(2) 1 calc PR A 1
C9 C 1.1751(7) 0.1396(3) 0.9293(4) 0.0379(13) Uiso 0.520(2) 1 d P A 1
H9 H 1.1634 0.1222 0.8683 0.057 Uiso 0.520(2) 1 calc PR A 1
H10 H 1.0827 0.1257 0.9582 0.057 Uiso 0.520(2) 1 calc PR A 1
H11 H 1.2689 0.1180 0.9610 0.057 Uiso 0.520(2) 1 calc PR A 1
C10 C 0.8047(7) 0.1792(3) 0.9297(4) 0.0232(18) Uiso 0.520(2) 1 d P A 1
C11 C 0.8036(6) 0.2055(3) 1.0143(3) 0.0283(13) Uiso 0.520(2) 1 d P A 1
H12 H 0.8459 0.2517 1.0304 0.034 Uiso 0.520(2) 1 calc PR A 1
C12 C 0.7395(3) 0.16239(13) 1.07411(16) 0.0380(6) Uiso 1 1 d . . .
H13 H 0.7516 0.1778 1.1339 0.046 Uiso 0.520(2) 1 calc PR A 1
H14 H 0.7437 0.1810 1.1324 0.046 Uiso 0.480(2) 1 calc PR A 2
C13 C 0.6629(7) 0.1019(3) 1.0565(4) 0.0291(17) Uiso 0.520(2) 1 d P A 1
H15 H 0.6126 0.0772 1.1003 0.035 Uiso 0.520(2) 1 calc PR A 1
C14 C 0.6581(6) 0.0753(3) 0.9714(3) 0.0276(12) Uiso 0.520(2) 1 d P A 1
H16 H 0.6067 0.0306 0.9569 0.033 Uiso 0.520(2) 1 calc PR A 1
C15 C 0.7284(7) 0.1136(3) 0.9060(4) 0.0231(19) Uiso 0.520(2) 1 d P A 1
C16 C 0.9175(8) 0.1780(3) 0.7623(4) 0.0288(19) Uiso 0.520(2) 1 d P A 1
C17 C 1.0215(6) 0.2018(3) 0.7029(3) 0.0307(12) Uiso 0.520(2) 1 d P A 1
H17 H 1.0762 0.2460 0.7152 0.037 Uiso 0.520(2) 1 calc PR A 1
C18 C 1.0474(9) 0.1652(4) 0.6297(5) 0.039(2) Uiso 0.520(2) 1 d P A 1
H18 H 1.1248 0.1823 0.5946 0.047 Uiso 0.520(2) 1 calc PR A 1
C19 C 0.9622(3) 0.10140(13) 0.60319(17) 0.0397(6) Uiso 1 1 d . . .
H19 H 0.9702 0.0786 0.5480 0.048 Uiso 0.520(2) 1 calc PR A 1
H20 H 0.9765 0.0745 0.5515 0.048 Uiso 0.480(2) 1 calc PR A 2
C20 C 0.8633(7) 0.0740(3) 0.6660(4) 0.0387(16) Uiso 0.520(2) 1 d P A 1
H21 H 0.8154 0.0279 0.6559 0.046 Uiso 0.520(2) 1 calc PR A 1
C21 C 0.8339(9) 0.1138(4) 0.7435(5) 0.029(2) Uiso 0.520(2) 1 d P A 1
B1 B 0.7423(6) 0.0759(3) 0.8142(3) 0.0265(10) Uani 0.520(2) 1 d P A 1
C22 C 0.6743(6) -0.0027(3) 0.7967(3) 0.0238(13) Uiso 0.520(2) 1 d P A 1
C23 C 0.7708(7) -0.0615(3) 0.8275(4) 0.0277(19) Uiso 0.520(2) 1 d P A 1
C24 C 0.7055(9) -0.1296(4) 0.8088(5) 0.031(2) Uiso 0.520(2) 1 d P A 1
H22 H 0.7693 -0.1696 0.8287 0.037 Uiso 0.520(2) 1 calc PR A 1
C25 C 0.5628(8) -0.1469(4) 0.7660(4) 0.032(2) Uiso 0.520(2) 1 d P A 1
C26 C 0.4728(8) -0.0885(4) 0.7380(4) 0.038(2) Uiso 0.520(2) 1 d P A 1
H23 H 0.3719 -0.0962 0.7076 0.046 Uiso 0.520(2) 1 calc PR A 1
C27 C 0.5258(8) -0.0188(3) 0.7530(4) 0.0301(14) Uiso 0.520(2) 1 d P A 1
C28 C 0.9310(7) -0.0463(4) 0.8721(4) 0.0471(16) Uiso 0.520(2) 1 d P A 1
H24 H 0.9964 -0.0256 0.8294 0.071 Uiso 0.520(2) 1 calc PR A 1
H25 H 0.9782 -0.0915 0.8958 0.071 Uiso 0.520(2) 1 calc PR A 1
H26 H 0.9234 -0.0118 0.9203 0.071 Uiso 0.520(2) 1 calc PR A 1
C29 C 0.5169(8) -0.2248(3) 0.7542(4) 0.0487(18) Uiso 0.520(2) 1 d P A 1
H27 H 0.4157 -0.2280 0.7182 0.073 Uiso 0.520(2) 1 calc PR A 1
H28 H 0.5083 -0.2468 0.8120 0.073 Uiso 0.520(2) 1 calc PR A 1
H29 H 0.5965 -0.2506 0.7247 0.073 Uiso 0.520(2) 1 calc PR A 1
C30 C 0.4161(7) 0.0425(3) 0.7203(4) 0.0506(13) Uiso 0.520(2) 1 d P A 1
H30 H 0.3724 0.0325 0.6596 0.076 Uiso 0.520(2) 1 calc PR A 1
H31 H 0.4744 0.0882 0.7222 0.076 Uiso 0.520(2) 1 calc PR A 1
H32 H 0.3308 0.0462 0.7581 0.076 Uiso 0.520(2) 1 calc PR A 1
P2 P 0.65172(15) 0.09468(6) 0.77967(8) 0.0241(4) Uani 0.480(2) 1 d P A 2
C31 C 0.6318(8) -0.0040(3) 0.7757(4) 0.0214(13) Uiso 0.480(2) 1 d P A 2
C32 C 0.4922(7) -0.0324(3) 0.7343(4) 0.0265(15) Uiso 0.480(2) 1 d P A 2
C33 C 0.4768(7) -0.1081(4) 0.7365(4) 0.0211(16) Uiso 0.480(2) 1 d P A 2
H33 H 0.3836 -0.1288 0.7079 0.025 Uiso 0.480(2) 1 calc PR A 2
C34 C 0.5895(7) -0.1557(3) 0.7782(4) 0.0159(17) Uiso 0.480(2) 1 d P A 2
C35 C 0.7308(8) -0.1279(4) 0.8211(5) 0.021(2) Uiso 0.480(2) 1 d P A 2
H34 H 0.8083 -0.1580 0.8516 0.025 Uiso 0.480(2) 1 calc PR A 2
C36 C 0.7478(8) -0.0507(4) 0.8149(4) 0.0245(19) Uiso 0.480(2) 1 d P A 2
C37 C 0.3608(6) 0.0134(3) 0.6923(4) 0.0409(13) Uiso 0.480(2) 1 d P A 2
H35 H 0.2960 0.0301 0.7375 0.061 Uiso 0.480(2) 1 calc PR A 2
H36 H 0.2967 -0.0154 0.6482 0.061 Uiso 0.480(2) 1 calc PR A 2
H37 H 0.4039 0.0554 0.6636 0.061 Uiso 0.480(2) 1 calc PR A 2
C38 C 0.5552(6) -0.2357(3) 0.7739(3) 0.0190(11) Uiso 0.480(2) 1 d P A 2
H38 H 0.4425 -0.2436 0.7750 0.028 Uiso 0.480(2) 1 calc PR A 2
H39 H 0.6123 -0.2599 0.8247 0.028 Uiso 0.480(2) 1 calc PR A 2
H40 H 0.5885 -0.2557 0.7194 0.028 Uiso 0.480(2) 1 calc PR A 2
C39 C 0.9064(7) -0.0251(3) 0.8603(4) 0.0353(15) Uiso 0.480(2) 1 d P A 2
H41 H 0.8898 0.0014 0.9142 0.053 Uiso 0.480(2) 1 calc PR A 2
H42 H 0.9568 0.0069 0.8204 0.053 Uiso 0.480(2) 1 calc PR A 2
H43 H 0.9736 -0.0671 0.8752 0.053 Uiso 0.480(2) 1 calc PR A 2
C40 C 0.8277(9) 0.1132(4) 0.7280(5) 0.025(2) Uiso 0.480(2) 1 d P A 2
C41 C 0.8355(7) 0.0861(3) 0.6451(4) 0.0261(13) Uiso 0.480(2) 1 d P A 2
H44 H 0.7531 0.0571 0.6176 0.031 Uiso 0.480(2) 1 calc PR A 2
C42 C 1.0700(8) 0.1520(4) 0.6293(4) 0.0231(17) Uiso 0.480(2) 1 d P A 2
H45 H 1.1482 0.1661 0.5930 0.028 Uiso 0.480(2) 1 calc PR A 2
C43 C 1.0615(6) 0.1825(3) 0.7113(3) 0.0281(12) Uiso 0.480(2) 1 d P A 2
H46 H 1.1396 0.2161 0.7336 0.034 Uiso 0.480(2) 1 calc PR A 2
C44 C 0.9399(7) 0.1649(3) 0.7621(4) 0.0209(17) Uiso 0.480(2) 1 d P A 2
C45 C 0.7044(8) 0.1150(4) 0.8921(5) 0.023(2) Uiso 0.480(2) 1 d P A 2
C46 C 0.6131(7) 0.0857(3) 0.9545(3) 0.0282(13) Uiso 0.480(2) 1 d P A 2
H47 H 0.5348 0.0512 0.9354 0.034 Uiso 0.480(2) 1 calc PR A 2
C47 C 0.6315(8) 0.1045(4) 1.0410(5) 0.0322(19) Uiso 0.480(2) 1 d P A 2
H48 H 0.5730 0.0796 1.0812 0.039 Uiso 0.480(2) 1 calc PR A 2
C48 C 0.8367(7) 0.1878(3) 1.0114(4) 0.0333(16) Uiso 0.480(2) 1 d P A 2
H49 H 0.9186 0.2205 1.0309 0.040 Uiso 0.480(2) 1 calc PR A 2
C49 C 0.8192(8) 0.1674(4) 0.9201(5) 0.027(2) Uiso 0.480(2) 1 d P A 2
B2 B 0.9463(6) 0.1920(3) 0.8602(3) 0.0255(11) Uani 0.480(2) 1 d P A 2
C50 C 1.0902(6) 0.2403(3) 0.8979(3) 0.0233(12) Uiso 0.480(2) 1 d P A 2
C51 C 1.2234(7) 0.2057(3) 0.9390(3) 0.0241(15) Uiso 0.480(2) 1 d P A 2
C52 C 1.3491(11) 0.2431(5) 0.9690(6) 0.022(3) Uiso 0.480(2) 1 d P A 2
H50 H 1.4343 0.2159 0.9969 0.026 Uiso 0.480(2) 1 calc PR A 2
C53 C 1.3708(8) 0.3160(4) 0.9647(5) 0.021(2) Uiso 0.480(2) 1 d P A 2
C54 C 1.2285(9) 0.3553(4) 0.9214(5) 0.036(3) Uiso 0.480(2) 1 d P A 2
H51 H 1.2297 0.4065 0.9154 0.043 Uiso 0.480(2) 1 calc PR A 2
C55 C 1.0948(6) 0.3157(4) 0.8902(3) 0.0254(12) Uiso 0.480(2) 1 d P A 2
C56 C 1.2266(8) 0.1231(3) 0.9447(4) 0.0400(14) Uiso 0.480(2) 1 d P A 2
H52 H 1.1218 0.1052 0.9532 0.060 Uiso 0.480(2) 1 calc PR A 2
H53 H 1.3007 0.1081 0.9945 0.060 Uiso 0.480(2) 1 calc PR A 2
H54 H 1.2594 0.1030 0.8900 0.060 Uiso 0.480(2) 1 calc PR A 2
C57 C 1.5029(9) 0.3646(4) 0.9981(5) 0.040(2) Uiso 0.480(2) 1 d P A 2
H55 H 1.4691 0.4152 0.9921 0.060 Uiso 0.480(2) 1 calc PR A 2
H56 H 1.5918 0.3566 0.9638 0.060 Uiso 0.480(2) 1 calc PR A 2
H57 H 1.5346 0.3538 1.0603 0.060 Uiso 0.480(2) 1 calc PR A 2
C58 C 0.9536(6) 0.3552(3) 0.8460(4) 0.0421(13) Uiso 0.480(2) 1 d P A 2
H58 H 0.9256 0.3349 0.7871 0.063 Uiso 0.480(2) 1 calc PR A 2
H59 H 0.9784 0.4068 0.8408 0.063 Uiso 0.480(2) 1 calc PR A 2
H60 H 0.8653 0.3497 0.8813 0.063 Uiso 0.480(2) 1 calc PR A 2

loop_
_atom_site_aniso_label
_atom_site_aniso_U_11
_atom_site_aniso_U_22
_atom_site_aniso_U_33
_atom_site_aniso_U_23
_atom_site_aniso_U_13
_atom_site_aniso_U_12
P1 0.0241(6) 0.0234(7) 0.0279(6) 0.0034(4) 0.0021(4) -0.0031(5)
B1 0.014(2) 0.034(3) 0.029(2) 0.006(2) -0.007(2) 0.003(2)
P2 0.0225(8) 0.0207(6) 0.0295(7) 0.0006(5) 0.0045(6) -0.0018(5)
B2 0.026(3) 0.013(2) 0.036(3) 0.005(2) 0.000(2) 0.010(2)

loop_
_atom_type_symbol
_atom_type_description
_atom_type_scat_dispersion_real
_atom_type_scat_dispersion_imag
_atom_type_scat_source
C C 0.0033 0.0016 'International Tables Vol C Tables 4.2.6.8 and 6.1.1.4'
H H 0.0000 0.0000 'International Tables Vol C Tables 4.2.6.8 and 6.1.1.4'
B B 0.0013 0.0007 'International Tables Vol C Tables 4.2.6.8 and 6.1.1.4'
P P 0.1023 0.0942 'International Tables Vol C Tables 4.2.6.8 and 6.1.1.4'

loop_
_geom_angle_atom_site_label_1
_geom_angle_atom_site_label_2
_geom_angle_atom_site_label_3
_geom_angle
C16 P1 C10 104.1(3)
C16 P1 C1 104.4(3)
C10 P1 C1 105.8(3)
C6 C1 C2 120.1(4)
C6 C1 P1 123.7(5)
C2 C1 P1 116.1(4)
C3 C2 C1 118.1(5)
C3 C2 C7 119.5(5)
C1 C2 C7 122.4(4)
C4 C3 C2 124.1(7)
C3 C4 C5 122.4(8)
C3 C4 C8 127.6(7)
C5 C4 C8 109.8(7)
C4 C5 C6 117.3(8)
C1 C6 C5 117.9(6)
C1 C6 C9 123.9(5)
C5 C6 C9 118.1(6)
C11 C10 C15 119.7(5)
C11 C10 P1 118.0(4)
C15 C10 P1 121.6(5)
C12 C11 C10 117.5(5)
C13 C12 C11 125.9(4)
C13 C12 C48 117.6(4)
C11 C12 C48 18.0(3)
C13 C12 C47 12.6(4)
C11 C12 C47 118.4(4)
C48 C12 C47 113.9(4)
C12 C13 C14 117.4(5)
C13 C14 C15 120.9(5)
C10 C15 C14 118.2(5)
C10 C15 B1 122.1(5)
C14 C15 B1 119.0(5)
C21 C16 C17 118.6(6)
C21 C16 P1 123.1(5)
C17 C16 P1 117.7(5)
C18 C17 C16 123.3(6)
C17 C18 C19 121.9(6)
C42 C19 C41 124.6(4)
C42 C19 C18 12.5(4)
C41 C19 C18 117.0(4)
C42 C19 C20 118.8(4)
C41 C19 C20 17.8(3)
C18 C19 C20 115.0(4)
C21 C20 C19 122.4(5)
C16 C21 C20 118.1(7)
C16 C21 B1 121.3(6)
C20 C21 B1 118.9(6)
C21 B1 C22 119.8(5)
C21 B1 C15 120.3(5)
C22 B1 C15 119.7(4)
C27 C22 C23 117.8(5)
C27 C22 B1 125.2(5)
C23 C22 B1 117.1(5)
C24 C23 C22 114.5(6)
C24 C23 C28 126.4(6)
C22 C23 C28 119.1(5)
C25 C24 C23 129.1(7)
C24 C25 C26 114.5(6)
C24 C25 C29 119.6(7)
C26 C25 C29 125.9(7)
C25 C26 C27 121.2(6)
C26 C27 C22 123.0(5)
C26 C27 C30 117.2(6)
C22 C27 C30 119.8(5)
C45 P2 C40 104.0(3)
C45 P2 C31 104.9(3)
C40 P2 C31 104.7(3)
C32 C31 C36 120.1(5)
C32 C31 P2 117.4(5)
C36 C31 P2 122.5(5)
C31 C32 C33 116.1(5)
C31 C32 C37 123.7(5)
C33 C32 C37 120.1(6)
C32 C33 C34 124.7(5)
C33 C34 C35 120.0(6)
C33 C34 C38 118.0(5)
C35 C34 C38 122.0(5)
C34 C35 C36 114.7(6)
C31 C36 C35 124.4(6)
C31 C36 C39 124.0(6)
C35 C36 C39 111.6(6)
C41 C40 C44 119.3(7)
C41 C40 P2 117.2(6)
C44 C40 P2 122.3(6)
C19 C41 C40 118.8(5)
C19 C42 C43 116.9(5)
C42 C43 C44 121.2(5)
C43 C44 C40 118.0(6)
C43 C44 B2 119.8(5)
C40 C44 B2 121.3(6)
C46 C45 C49 118.6(6)
C46 C45 P2 118.2(5)
C49 C45 P2 122.6(5)
C47 C46 C45 123.0(6)
C46 C47 C12 121.7(5)
C12 C48 C49 124.0(5)
C45 C49 C48 118.2(6)
C45 C49 B2 122.0(6)
C48 C49 B2 118.8(5)
C49 B2 C44 120.4(5)
C49 B2 C50 121.2(5)
C44 B2 C50 118.3(4)
C55 C50 C51 117.6(5)
C55 C50 B2 123.9(5)
C51 C50 B2 118.5(5)
C52 C51 C50 121.1(6)
C52 C51 C56 119.5(7)
C50 C51 C56 119.4(5)
C51 C52 C53 127.6(9)
C52 C53 C57 132.8(7)
C52 C53 C54 112.8(7)
C57 C53 C54 114.3(7)
C55 C54 C53 119.6(7)
C50 C55 C54 121.3(5)
C50 C55 C58 119.3(6)
C54 C55 C58 119.3(7)

loop_
_geom_bond_atom_site_label_1
_geom_bond_atom_site_label_2
_geom_bond_distance
P1 C16 1.773(6)
P1 C10 1.808(6)
P1 C1 1.841(5)
C1 C6 1.389(8)
C1 C2 1.407(7)
C2 C3 1.382(8)
C2 C7 1.509(7)
C3 C4 1.260(10)
C4 C5 1.397(13)
C4 C8 1.564(10)
C5 C6 1.466(13)
C6 C9 1.505(7)
C10 C11 1.378(8)
C10 C15 1.406(9)
C11 C12 1.368(5)
C12 C13 1.309(6)
C12 C48 1.412(6)
C12 C47 1.468(7)
C13 C14 1.384(8)
C14 C15 1.408(8)
C15 B1 1.579(8)
C16 C21 1.400(10)
C16 C17 1.406(8)
C17 C18 1.344(9)
C18 C19 1.421(8)
C19 C42 1.345(7)
C19 C41 1.347(6)
C19 C20 1.436(6)
C20 C21 1.435(10)
C21 B1 1.564(9)
B1 C22 1.576(7)
C22 C27 1.408(8)
C22 C23 1.415(8)
C23 C24 1.394(9)
C23 C28 1.497(9)
C24 C25 1.366(10)
C25 C26 1.369(10)
C25 C29 1.495(9)
C26 C27 1.374(9)
C27 C30 1.522(7)
P2 C45 1.768(7)
P2 C40 1.808(8)
P2 C31 1.829(5)
C31 C32 1.397(8)
C31 C36 1.403(9)
C32 C33 1.405(8)
C32 C37 1.498(7)
C33 C34 1.408(8)
C34 C35 1.413(9)
C34 C38 1.505(7)
C35 C36 1.436(9)
C36 C39 1.536(9)
C40 C41 1.367(10)
C40 C44 1.415(10)
C42 C43 1.380(8)
C43 C44 1.402(8)
C44 B2 1.574(8)
C45 C46 1.403(8)
C45 C49 1.414(10)
C46 C47 1.358(9)
C48 C49 1.436(9)
C49 B2 1.561(9)
B2 C50 1.582(7)
C50 C55 1.396(8)
C50 C51 1.400(8)
C51 C52 1.323(11)
C51 C56 1.526(8)
C52 C53 1.360(13)
C53 C57 1.493(10)
C53 C54 1.513(11)
C54 C55 1.401(10)
C55 C58 1.512(7)

loop_
_geom_torsion_atom_site_label_1
_geom_torsion_atom_site_label_2
_geom_torsion_atom_site_label_3
_geom_torsion_atom_site_label_4
_geom_torsion
C16 P1 C1 C6 -56.8(4)
C10 P1 C1 C6 52.7(5)
C16 P1 C1 C2 120.4(4)
C10 P1 C1 C2 -130.1(4)
C6 C1 C2 C3 -1.4(7)
P1 C1 C2 C3 -178.7(4)
C6 C1 C2 C7 178.5(4)
P1 C1 C2 C7 1.2(5)
C1 C2 C3 C4 -1.2(9)
C7 C2 C3 C4 178.9(6)
C2 C3 C4 C5 2.4(12)
C2 C3 C4 C8 177.1(6)
C3 C4 C5 C6 -0.9(13)
C8 C4 C5 C6 -176.4(7)
C2 C1 C6 C5 2.7(8)
P1 C1 C6 C5 179.8(5)
C2 C1 C6 C9 -175.7(4)
P1 C1 C6 C9 1.4(7)
C4 C5 C6 C1 -1.6(11)
C4 C5 C6 C9 176.9(7)
C16 P1 C10 C11 162.5(5)
C1 P1 C10 C11 52.7(5)
C16 P1 C10 C15 -27.3(6)
C1 P1 C10 C15 -137.0(5)
C15 C10 C11 C12 5.9(8)
P1 C10 C11 C12 176.3(4)
C10 C11 C12 C13 -8.2(7)
C10 C11 C12 C48 59.6(12)
C10 C11 C12 C47 -20.2(7)
C11 C12 C13 C14 6.3(8)
C48 C12 C13 C14 -12.5(7)
C47 C12 C13 C14 63(2)
C12 C13 C14 C15 -2.2(9)
C11 C10 C15 C14 -2.5(9)
P1 C10 C15 C14 -172.5(5)
C11 C10 C15 B1 -172.5(5)
P1 C10 C15 B1 17.4(8)
C13 C14 C15 C10 0.5(9)
C13 C14 C15 B1 170.9(5)
C10 P1 C16 C21 29.7(7)
C1 P1 C16 C21 140.6(6)
C10 P1 C16 C17 -159.7(5)
C1 P1 C16 C17 -48.9(5)
C21 C16 C17 C18 -1.4(10)
P1 C16 C17 C18 -172.4(5)
C16 C17 C18 C19 4.6(10)
C17 C18 C19 C42 -119(3)
C17 C18 C19 C41 11.6(8)
C17 C18 C19 C20 -8.1(8)
C42 C19 C20 C21 22.5(8)
C41 C19 C20 C21 -91.7(15)
C18 C19 C20 C21 9.1(8)
C17 C16 C21 C20 2.3(10)
P1 C16 C21 C20 172.7(5)
C17 C16 C21 B1 167.8(6)
P1 C16 C21 B1 -21.8(10)
C19 C20 C21 C16 -6.4(10)
C19 C20 C21 B1 -172.3(5)
C16 C21 B1 C22 -169.5(6)
C20 C21 B1 C22 -4.1(9)
C16 C21 B1 C15 6.0(10)
C20 C21 B1 C15 171.4(6)
C10 C15 B1 C21 -4.1(9)
C14 C15 B1 C21 -174.1(6)
C10 C15 B1 C22 171.3(6)
C14 C15 B1 C22 1.4(8)
C21 B1 C22 C27 -88.1(7)
C15 B1 C22 C27 96.4(6)
C21 B1 C22 C23 91.9(6)
C15 B1 C22 C23 -83.6(6)
C27 C22 C23 C24 1.0(7)
B1 C22 C23 C24 -179.0(5)
C27 C22 C23 C28 178.4(5)
B1 C22 C23 C28 -1.6(7)
C22 C23 C24 C25 -0.4(10)
C28 C23 C24 C25 -177.6(7)
C23 C24 C25 C26 -0.1(10)
C23 C24 C25 C29 -179.5(6)
C24 C25 C26 C27 0.0(9)
C29 C25 C26 C27 179.3(6)
C25 C26 C27 C22 0.7(9)
C25 C26 C27 C30 -179.2(5)
C23 C22 C27 C26 -1.2(8)
B1 C22 C27 C26 178.8(5)
C23 C22 C27 C30 178.7(5)
B1 C22 C27 C30 -1.3(7)
C45 P2 C31 C32 127.4(4)
C40 P2 C31 C32 -123.5(5)
C45 P2 C31 C36 -50.3(5)
C40 P2 C31 C36 58.8(5)
C36 C31 C32 C33 1.2(7)
P2 C31 C32 C33 -176.6(4)
C36 C31 C32 C37 178.8(5)
P2 C31 C32 C37 1.0(7)
C31 C32 C33 C34 1.1(8)
C37 C32 C33 C34 -176.6(5)
C32 C33 C34 C35 -0.5(9)
C32 C33 C34 C38 -179.6(5)
C33 C34 C35 C36 -2.1(8)
C38 C34 C35 C36 176.9(5)
C32 C31 C36 C35 -4.2(9)
P2 C31 C36 C35 173.5(5)
C32 C31 C36 C39 178.7(5)
P2 C31 C36 C39 -3.6(8)
C34 C35 C36 C31 4.5(9)
C34 C35 C36 C39 -178.0(5)
C45 P2 C40 C41 164.6(6)
C31 P2 C40 C41 54.7(7)
C45 P2 C40 C44 -27.9(7)
C31 P2 C40 C44 -137.7(6)
C42 C19 C41 C40 -12.7(8)
C18 C19 C41 C40 -24.3(8)
C20 C19 C41 C40 63.6(13)
C44 C40 C41 C19 9.4(10)
P2 C40 C41 C19 177.3(4)
C41 C19 C42 C43 9.9(8)
C18 C19 C42 C43 66(2)
C20 C19 C42 C43 -9.9(8)
C19 C42 C43 C44 -4.1(9)
C42 C43 C44 C40 1.6(10)
C42 C43 C44 B2 171.5(5)
C41 C40 C44 C43 -4.3(10)
P2 C40 C44 C43 -171.5(5)
C41 C40 C44 B2 -174.0(6)
P2 C40 C44 B2 18.7(9)
C40 P2 C45 C46 -160.4(5)
C31 P2 C45 C46 -50.8(6)
C40 P2 C45 C49 29.0(7)
C31 P2 C45 C49 138.7(6)
C49 C45 C46 C47 -1.1(10)
P2 C45 C46 C47 -172.0(5)
C45 C46 C47 C12 5.8(10)
C13 C12 C47 C46 -119(2)
C11 C12 C47 C46 10.4(8)
C48 C12 C47 C46 -9.0(8)
C13 C12 C48 C49 21.7(8)
C11 C12 C48 C49 -100.5(15)
C47 C12 C48 C49 8.3(8)
C46 C45 C49 C48 0.2(10)
P2 C45 C49 C48 170.7(5)
C46 C45 C49 B2 168.3(6)
P2 C45 C49 B2 -21.2(9)
C12 C48 C49 C45 -4.3(10)
C12 C48 C49 B2 -172.8(5)
C45 C49 B2 C44 6.3(9)
C48 C49 B2 C44 174.4(5)
C45 C49 B2 C50 -169.6(6)
C48 C49 B2 C50 -1.5(9)
C43 C44 B2 C49 -174.8(5)
C40 C44 B2 C49 -5.2(9)
C43 C44 B2 C50 1.2(8)
C40 C44 B2 C50 170.7(6)
C49 B2 C50 C55 -96.3(6)
C44 B2 C50 C55 87.7(6)
C49 B2 C50 C51 85.9(6)
C44 B2 C50 C51 -90.0(6)
C55 C50 C51 C52 -0.2(8)
B2 C50 C51 C52 177.7(6)
C55 C50 C51 C56 -176.9(5)
B2 C50 C51 C56 1.0(7)
C50 C51 C52 C53 -1.0(12)
C56 C51 C52 C53 175.7(7)
C51 C52 C53 C57 177.7(8)
C51 C52 C53 C54 1.4(12)
C52 C53 C54 C55 -0.8(10)
C57 C53 C54 C55 -177.7(6)
C51 C50 C55 C54 0.7(8)
B2 C50 C55 C54 -177.0(5)
C51 C50 C55 C58 179.7(4)
B2 C50 C55 C58 2.0(7)
C53 C54 C55 C50 -0.2(9)
C53 C54 C55 C58 -179.2(5)
